data_4327043
loop_
_publ_author_name
'Pius O. Adelani'
'Thomas E. Albrecht-Schmitt'

_publ_section_title
;
 Metal-Controlled Assembly of Uranyl Diphosphonates toward the Design of
 Functional Uranyl Nanotubules
;
_journal_name_full 'Inorganic Chemistry'
_journal_page_first 12184
_journal_page_last 12191
_journal_paper_doi 10.1021/ic201945p
_journal_volume 50
_journal_year 2011
_chemical_formula_moiety 'C24 H16 F O17.66 P4 Rb2 U2'
_chemical_formula_sum 'C24 H16 F O17.66 P4 Rb2 U2'
_chemical_formula_weight 1376.81
_chemical_name_systematic
; 
 ? 
;
_space_group_IT_number 2
_symmetry_cell_setting triclinic
_symmetry_space_group_name_Hall '-P 1'
_symmetry_space_group_name_H-M 'P -1'
_atom_sites_solution_hydrogens geom
_atom_sites_solution_primary direct
_atom_sites_solution_secondary difmap
_audit_creation_method SHELXL-97
_cell_angle_alpha 86.172(2)
_cell_angle_beta 75.258(2)
_cell_angle_gamma 81.429(2)
_cell_formula_units_Z 2
_cell_length_a 9.8504(14)
_cell_length_b 10.6472(15)
_cell_length_c 16.799(2)
_cell_measurement_reflns_used 9859
_cell_measurement_temperature 100(2)
_cell_measurement_theta_max 27.31
_cell_measurement_theta_min 2.16
_cell_volume 1684.1(4)
_computing_cell_refinement 'Bruker SAINT'
_computing_data_collection 'Bruker APEX2'
_computing_data_reduction 'Bruker SAINT'
_computing_molecular_graphics 'Bruker SHELXTL'
_computing_publication_material 'Bruker SHELXTL'
_computing_structure_refinement 'SHELXL-97 (Sheldrick, 1997)'
_computing_structure_solution 'SHELXS-97 (Sheldrick, 1990)'
_diffrn_ambient_temperature 100(2)
_diffrn_measured_fraction_theta_full 0.981
_diffrn_measured_fraction_theta_max 0.981
_diffrn_measurement_device_type '\f and \scans'
_diffrn_radiation_monochromator graphite
_diffrn_radiation_source 'fine-focus sealed tube'
_diffrn_radiation_type MoK\a
_diffrn_radiation_wavelength 0.71073
_diffrn_reflns_av_R_equivalents 0.0445
_diffrn_reflns_av_sigmaI/netI 0.0319
_diffrn_reflns_limit_h_max 12
_diffrn_reflns_limit_h_min -12
_diffrn_reflns_limit_k_max 13
_diffrn_reflns_limit_k_min -13
_diffrn_reflns_limit_l_max 21
_diffrn_reflns_limit_l_min -21
_diffrn_reflns_number 45294
_diffrn_reflns_theta_full 27.45
_diffrn_reflns_theta_max 27.45
_diffrn_reflns_theta_min 1.25
_diffrn_standards_number 0
_exptl_absorpt_coefficient_mu 12.749
_exptl_absorpt_correction_T_max 0.7455
_exptl_absorpt_correction_T_min 0.5617
_exptl_absorpt_correction_type multi-scan
_exptl_absorpt_process_details SHELXPREP
_exptl_crystal_colour yellow
_exptl_crystal_density_diffrn 2.715
_exptl_crystal_description needles
_exptl_crystal_F_000 1257
_exptl_crystal_size_max 0.035
_exptl_crystal_size_mid 0.018
_exptl_crystal_size_min 0.013
_refine_diff_density_max 2.141
_refine_diff_density_min -1.489
_refine_diff_density_rms 0.170
_refine_ls_extinction_method none
_refine_ls_goodness_of_fit_ref 1.031
_refine_ls_hydrogen_treatment constr
_refine_ls_matrix_type full
_refine_ls_number_parameters 464
_refine_ls_number_reflns 7541
_refine_ls_number_restraints 318
_refine_ls_restrained_S_all 1.016
_refine_ls_R_factor_all 0.0334
_refine_ls_R_factor_gt 0.0256
_refine_ls_shift/su_max 0.004
_refine_ls_shift/su_mean 0.000
_refine_ls_structure_factor_coef Fsqd
_refine_ls_weighting_details 'calc w=1/[\s^2^(Fo^2^)+(0.0190P)^2^+9.4680P] where P=(Fo^2^+2Fc^2^)/3'
_refine_ls_weighting_scheme calc
_refine_ls_wR_factor_gt 0.0542
_refine_ls_wR_factor_ref 0.0567
_reflns_number_gt 6566
_reflns_number_total 7541
_reflns_threshold_expression >2sigma(I)
_cod_data_source_file ic201945p_si_002_1.cif
_cod_data_source_block p-1
_cod_database_code 4327043

loop_
_symmetry_equiv_pos_as_xyz
'x, y, z'
'-x, -y, -z'

loop_
_atom_site_label
_atom_site_type_symbol
_atom_site_fract_x
_atom_site_fract_y
_atom_site_fract_z
_atom_site_U_iso_or_equiv
_atom_site_adp_type
_atom_site_occupancy
_atom_site_symmetry_multiplicity
_atom_site_calc_flag
_atom_site_refinement_flags
U1 U 0.609990(18) 0.634322(15) 0.644917(11) 0.00818(5) Uani 1 1 d U
U2 U 0.636247(19) 1.057414(16) 0.632443(11) 0.01036(5) Uani 1 1 d U
Rb1 Rb 0.32263(5) 0.64635(4) 0.52159(3) 0.01218(9) Uani 1 1 d U
Rb2 Rb 0.75358(5) 0.84566(5) 0.43986(3) 0.01869(11) Uani 1 1 d U
P1 P 0.39105(13) 0.36772(11) 0.69203(8) 0.0092(2) Uani 1 1 d U
P2 P 0.02461(13) 0.34293(12) 1.34783(8) 0.0111(2) Uani 1 1 d U
P3 P 0.31858(13) 0.89231(11) 0.70269(8) 0.0095(2) Uani 1 1 d U
P4 P 0.16986(12) 0.68835(11) 1.34913(8) 0.0090(2) Uani 1 1 d U
F1 F 0.6429(3) 0.8468(2) 0.61609(18) 0.0154(6) Uani 1 1 d U
O1 O 0.5919(3) 0.6413(3) 0.7521(2) 0.0139(7) Uani 1 1 d U
O2 O 0.6220(3) 0.6275(3) 0.5366(2) 0.0112(7) Uani 1 1 d U
O3 O 0.6586(4) 1.0272(3) 0.7338(2) 0.0171(8) Uani 1 1 d U
O4 O 0.6160(4) 1.0864(3) 0.5299(2) 0.0141(7) Uani 1 1 d U
O5 O 0.8778(3) 0.9537(3) 0.5627(2) 0.0131(7) Uani 1 1 d U
O6 O 0.4972(3) 0.2529(3) 0.6620(2) 0.0128(7) Uani 1 1 d U
O7 O 0.2549(3) 0.3535(3) 0.6627(2) 0.0135(7) Uani 1 1 d U
O8 O 0.4373(3) 0.4949(3) 0.6613(2) 0.0118(7) Uani 1 1 d U
O9 O -0.0833(3) 0.4601(3) 1.3741(2) 0.0146(7) Uani 1 1 d U
O10 O -0.0422(4) 0.2198(3) 1.3781(2) 0.0160(7) Uani 1 1 d U
O11 O 0.1543(3) 0.3425(3) 1.3806(2) 0.0130(7) Uani 1 1 d U
O12 O 0.1713(3) 0.9331(3) 0.6808(2) 0.0126(7) Uani 1 1 d U
O13 O 0.3864(3) 0.7669(3) 0.6633(2) 0.0105(7) Uani 1 1 d U
O14 O 0.4015(3) 1.0036(3) 0.6776(2) 0.0108(7) Uani 1 1 d U
O15 O 0.1971(3) 0.8012(3) 1.3905(2) 0.0122(7) Uani 1 1 d U
O16 O 0.0125(3) 0.6691(3) 1.3914(2) 0.0130(7) Uani 1 1 d U
O17 O 0.2697(3) 0.5703(3) 1.3581(2) 0.0112(7) Uani 1 1 d U
C1 C 0.3377(5) 0.3611(4) 0.8015(3) 0.0117(10) Uani 1 1 d U
C2 C 0.3140(6) 0.4702(5) 0.8480(3) 0.0187(11) Uani 1 1 d U
H2A H 0.3309 0.5498 0.8210 0.022 Uiso 1 1 calc R
C3 C 0.2665(6) 0.4630(5) 0.9325(3) 0.0203(11) Uani 1 1 d U
H3A H 0.2536 0.5377 0.9630 0.024 Uiso 1 1 calc R
C4 C 0.2371(5) 0.3492(5) 0.9740(3) 0.0163(10) Uani 1 1 d U
C5 C 0.2601(6) 0.2396(5) 0.9277(3) 0.0196(11) Uani 1 1 d U
H5A H 0.2413 0.1605 0.9547 0.023 Uiso 1 1 calc R
C6 C 0.3103(6) 0.2462(5) 0.8426(3) 0.0194(11) Uani 1 1 d U
H6A H 0.3260 0.1712 0.8121 0.023 Uiso 1 1 calc R
C7 C 0.1808(5) 0.3447(5) 1.0650(3) 0.0160(10) Uani 1 1 d U
C8 C 0.0927(5) 0.4488(5) 1.1047(3) 0.0183(11) Uani 1 1 d U
H8A H 0.0673 0.5215 1.0729 0.022 Uiso 1 1 calc R
C9 C 0.0413(5) 0.4487(5) 1.1899(3) 0.0162(10) Uani 1 1 d U
H9A H -0.0182 0.5210 1.2156 0.019 Uiso 1 1 calc R
C10 C 0.0771(5) 0.3422(5) 1.2379(3) 0.0128(10) Uani 1 1 d U
C11 C 0.1639(5) 0.2369(5) 1.1980(3) 0.0158(10) Uani 1 1 d U
H11A H 0.1894 0.1639 1.2295 0.019 Uiso 1 1 calc R
C12 C 0.2128(5) 0.2377(5) 1.1132(3) 0.0177(11) Uani 1 1 d U
H12A H 0.2692 0.1643 1.0872 0.021 Uiso 1 1 calc R
C13 C 0.2824(5) 0.8712(4) 0.8125(3) 0.0129(10) Uani 1 1 d U
C14 C 0.3897(6) 0.8757(6) 0.8522(3) 0.0250(12) Uani 1 1 d U
H14A H 0.4792 0.8967 0.8217 0.030 Uiso 1 1 calc R
C15 C 0.3661(6) 0.8494(6) 0.9363(4) 0.0269(13) Uani 1 1 d U
H15A H 0.4411 0.8515 0.9621 0.032 Uiso 1 1 calc R
C16 C 0.2371(5) 0.8203(5) 0.9839(3) 0.0151(10) Uani 1 1 d U
C17 C 0.1296(6) 0.8184(6) 0.9440(3) 0.0224(12) Uani 1 1 d U
H17A H 0.0393 0.8004 0.9751 0.027 Uiso 1 1 calc R
C18 C 0.1519(6) 0.8421(6) 0.8602(3) 0.0244(12) Uani 1 1 d U
H18A H 0.0771 0.8386 0.8345 0.029 Uiso 1 1 calc R
C19 C 0.2163(5) 0.7872(5) 1.0736(3) 0.0142(10) Uani 1 1 d U
C20 C 0.0958(6) 0.8386(5) 1.1318(3) 0.0239(12) Uani 1 1 d U
H20A H 0.0240 0.8949 1.1142 0.029 Uiso 1 1 calc R
C21 C 0.0799(6) 0.8084(5) 1.2149(3) 0.0213(12) Uani 1 1 d U
H21A H -0.0017 0.8454 1.2539 0.026 Uiso 1 1 calc R
C22 C 0.1825(5) 0.7242(4) 1.2418(3) 0.0104(9) Uani 1 1 d U
C23 C 0.3023(5) 0.6708(5) 1.1833(3) 0.0164(10) Uani 1 1 d U
H23A H 0.3721 0.6113 1.2005 0.020 Uiso 1 1 calc R
C24 C 0.3192(4) 0.7043(4) 1.1008(3) 0.0170(11) Uani 1 1 d U
H24A H 0.4026 0.6701 1.0620 0.020 Uiso 1 1 calc R
O1W O 0.4545(4) 0.9405(4) 0.9926(3) 0.0215(16) Uani 0.50 1 d PRU
O2W O 0.4443(4) 0.6039(4) 1.0309(3) 0.012(7) Uani 0.163(13) 1 d PRU

loop_
_atom_site_aniso_label
_atom_site_aniso_U_11
_atom_site_aniso_U_22
_atom_site_aniso_U_33
_atom_site_aniso_U_23
_atom_site_aniso_U_13
_atom_site_aniso_U_12
U1 0.01000(8) 0.00554(8) 0.00925(9) 0.00008(6) -0.00252(7) -0.00172(6)
U2 0.01429(9) 0.00591(8) 0.01255(10) 0.00099(7) -0.00572(7) -0.00304(7)
Rb1 0.0137(2) 0.0112(2) 0.0126(2) 0.00074(17) -0.00454(17) -0.00307(17)
Rb2 0.0237(3) 0.0138(2) 0.0178(3) -0.00024(19) -0.0039(2) -0.00238(19)
P1 0.0100(5) 0.0065(5) 0.0116(6) -0.0002(5) -0.0026(5) -0.0024(4)
P2 0.0106(6) 0.0105(6) 0.0123(6) -0.0001(5) -0.0024(5) -0.0029(5)
P3 0.0106(6) 0.0075(5) 0.0102(6) -0.0005(5) -0.0027(5) -0.0007(4)
P4 0.0096(5) 0.0076(5) 0.0104(6) -0.0004(5) -0.0033(5) -0.0017(4)
F1 0.0145(14) 0.0075(13) 0.0221(15) 0.0002(11) -0.0011(12) -0.0012(11)
O1 0.0136(17) 0.0141(17) 0.0127(18) 0.0001(14) -0.0022(14) -0.0004(14)
O2 0.0134(16) 0.0086(15) 0.0124(16) 0.0026(13) -0.0057(13) -0.0004(12)
O3 0.0189(18) 0.0138(18) 0.021(2) 0.0050(15) -0.0088(15) -0.0059(14)
O4 0.0193(17) 0.0086(15) 0.0153(17) -0.0009(13) -0.0059(14) -0.0016(13)
O5 0.0121(15) 0.0073(15) 0.0217(18) 0.0013(13) -0.0079(14) -0.0016(12)
O6 0.0107(15) 0.0088(15) 0.0176(17) -0.0027(13) -0.0020(13) 0.0009(13)
O7 0.0134(16) 0.0139(16) 0.0161(17) 0.0007(13) -0.0075(14) -0.0050(13)
O8 0.0125(15) 0.0071(15) 0.0161(17) 0.0019(13) -0.0036(13) -0.0029(12)
O9 0.0119(16) 0.0174(17) 0.0146(17) -0.0017(14) -0.0046(13) 0.0005(13)
O10 0.0183(17) 0.0147(17) 0.0152(17) -0.0016(14) -0.0009(14) -0.0078(14)
O11 0.0127(16) 0.0142(16) 0.0132(17) -0.0004(13) -0.0044(13) -0.0035(13)
O12 0.0111(15) 0.0116(16) 0.0157(17) -0.0002(13) -0.0056(13) 0.0011(13)
O13 0.0125(15) 0.0072(15) 0.0121(16) 0.0021(13) -0.0031(13) -0.0031(12)
O14 0.0107(15) 0.0089(15) 0.0135(16) -0.0010(13) -0.0036(13) -0.0026(12)
O15 0.0143(16) 0.0106(16) 0.0127(17) -0.0005(13) -0.0051(13) -0.0020(13)
O16 0.0103(15) 0.0139(16) 0.0154(17) -0.0021(13) -0.0028(13) -0.0034(13)
O17 0.0093(15) 0.0099(15) 0.0136(17) 0.0020(13) -0.0035(13) 0.0015(12)
C1 0.013(2) 0.011(2) 0.011(2) -0.0012(18) -0.0024(17) -0.0014(17)
C2 0.025(2) 0.013(2) 0.017(2) -0.0001(19) -0.002(2) -0.0027(19)
C3 0.025(2) 0.015(2) 0.019(2) -0.004(2) 0.000(2) -0.006(2)
C4 0.017(2) 0.018(2) 0.013(2) -0.0005(19) -0.0027(19) -0.0030(19)
C5 0.025(2) 0.013(2) 0.020(2) 0.0006(19) -0.003(2) -0.004(2)
C6 0.024(2) 0.015(2) 0.019(2) -0.001(2) -0.005(2) -0.003(2)
C7 0.016(2) 0.016(2) 0.016(2) 0.0008(19) -0.0052(19) -0.0042(19)
C8 0.020(2) 0.020(2) 0.015(2) 0.0019(19) -0.0040(19) -0.002(2)
C9 0.015(2) 0.016(2) 0.017(2) 0.0000(19) -0.0030(19) -0.0019(18)
C10 0.011(2) 0.013(2) 0.014(2) -0.0005(18) -0.0021(18) -0.0043(17)
C11 0.015(2) 0.017(2) 0.017(2) 0.0012(19) -0.0068(19) -0.0047(19)
C12 0.017(2) 0.018(2) 0.017(2) -0.006(2) -0.0023(19) 0.0000(19)
C13 0.018(2) 0.008(2) 0.014(2) -0.0001(18) -0.0066(18) -0.0008(17)
C14 0.021(2) 0.037(3) 0.019(3) 0.004(2) -0.004(2) -0.013(2)
C15 0.022(3) 0.042(3) 0.022(3) 0.002(2) -0.012(2) -0.013(2)
C16 0.017(2) 0.013(2) 0.014(2) 0.0005(18) -0.0041(19) 0.0017(18)
C17 0.017(2) 0.034(3) 0.018(2) 0.004(2) -0.005(2) -0.009(2)
C18 0.019(2) 0.040(3) 0.018(2) 0.003(2) -0.009(2) -0.007(2)
C19 0.015(2) 0.017(2) 0.012(2) 0.0011(18) -0.0052(18) -0.0038(18)
C20 0.024(3) 0.028(3) 0.016(2) 0.003(2) -0.005(2) 0.006(2)
C21 0.021(2) 0.023(2) 0.016(2) 0.002(2) -0.003(2) 0.005(2)
C22 0.013(2) 0.009(2) 0.010(2) -0.0001(17) -0.0037(17) -0.0037(17)
C23 0.014(2) 0.017(2) 0.017(2) 0.0000(19) -0.0039(19) 0.0016(18)
C24 0.013(2) 0.020(2) 0.016(2) 0.0004(19) -0.0008(19) -0.0012(19)
O1W 0.021(3) 0.028(3) 0.018(3) -0.001(3) -0.006(3) -0.006(3)
O2W 0.012(7) 0.012(7) 0.012(7) -0.0002(10) -0.0030(19) -0.0014(13)

loop_
_atom_type_symbol
_atom_type_description
_atom_type_scat_dispersion_real
_atom_type_scat_dispersion_imag
_atom_type_scat_source
C C 0.0033 0.0016 'International Tables Vol C Tables 4.2.6.8 and 6.1.1.4'
H H 0.0000 0.0000 'International Tables Vol C Tables 4.2.6.8 and 6.1.1.4'
O O 0.0106 0.0060 'International Tables Vol C Tables 4.2.6.8 and 6.1.1.4'
P P 0.1023 0.0942 'International Tables Vol C Tables 4.2.6.8 and 6.1.1.4'
Rb Rb -0.9393 2.9676 'International Tables Vol C Tables 4.2.6.8 and 6.1.1.4'
U U -9.6767 9.6646 'International Tables Vol C Tables 4.2.6.8 and 6.1.1.4'
F F 0.0171 0.0103 'International Tables Vol C Tables 4.2.6.8 and 6.1.1.4'

loop_
_geom_angle_atom_site_label_1
_geom_angle_atom_site_label_2
_geom_angle_atom_site_label_3
_geom_angle
_geom_angle_site_symmetry_1
_geom_angle_site_symmetry_3
O1 U1 O2 178.07(15) . .
O1 U1 O11 90.51(14) . 2_667
O2 U1 O11 91.40(13) . 2_667
O1 U1 O17 91.56(13) . 2_667
O2 U1 O17 89.23(13) . 2_667
O11 U1 O17 74.46(11) 2_667 2_667
O1 U1 F1 95.24(13) . .
O2 U1 F1 85.17(12) . .
O11 U1 F1 69.03(11) 2_667 .
O17 U1 F1 142.87(10) 2_667 .
O1 U1 O8 93.54(14) . .
O2 U1 O8 84.99(13) . .
O11 U1 O8 147.76(11) 2_667 .
O17 U1 O8 73.47(11) 2_667 .
F1 U1 O8 142.03(10) . .
O1 U1 O13 88.10(13) . .
O2 U1 O13 90.28(13) . .
O11 U1 O13 138.22(11) 2_667 .
O17 U1 O13 147.32(11) 2_667 .
F1 U1 O13 69.53(10) . .
O8 U1 O13 73.94(11) . .
O1 U1 Rb1 130.23(11) . .
O2 U1 Rb1 47.83(10) . .
O11 U1 Rb1 138.13(8) 2_667 .
O17 U1 Rb1 108.57(8) 2_667 .
F1 U1 Rb1 94.50(7) . .
O8 U1 Rb1 53.07(8) . .
O13 U1 Rb1 50.85(8) . .
O1 U1 Rb2 137.46(11) . .
O2 U1 Rb2 43.48(10) . .
O11 U1 Rb2 65.64(8) 2_667 .
O17 U1 Rb2 113.08(8) 2_667 .
F1 U1 Rb2 44.36(7) . .
O8 U1 Rb2 125.74(8) . .
O13 U1 Rb2 88.11(8) . .
Rb1 U1 Rb2 75.689(13) . .
O1 U1 Rb1 136.23(11) . 2_666
O2 U1 Rb1 43.87(10) . 2_666
O11 U1 Rb1 94.23(8) 2_667 2_666
O17 U1 Rb1 48.70(8) 2_667 2_666
F1 U1 Rb1 126.96(7) . 2_666
O8 U1 Rb1 61.58(8) . 2_666
O13 U1 Rb1 114.94(8) . 2_666
Rb1 U1 Rb1 64.519(13) . 2_666
Rb2 U1 Rb1 82.646(15) . 2_666
O3 U2 O4 179.20(16) . .
O3 U2 F1 90.62(13) . .
O4 U2 F1 88.95(13) . .
O3 U2 O6 94.61(14) . 1_565
O4 U2 O6 86.12(14) . 1_565
F1 U2 O6 147.18(11) . 1_565
O3 U2 O15 89.16(14) . 2_677
O4 U2 O15 90.68(14) . 2_677
F1 U2 O15 135.72(11) . 2_677
O6 U2 O15 76.83(11) 1_565 2_677
O3 U2 O14 89.75(14) . .
O4 U2 O14 90.75(14) . .
F1 U2 O14 70.98(10) . .
O6 U2 O14 76.66(11) 1_565 .
O15 U2 O14 153.29(11) 2_677 .
O3 U2 O5 95.20(14) . .
O4 U2 O5 84.01(14) . .
F1 U2 O5 67.57(10) . .
O6 U2 O5 143.60(11) 1_565 .
O15 U2 O5 68.36(11) 2_677 .
O14 U2 O5 138.28(11) . .
O3 U2 Rb2 130.88(11) . .
O4 U2 Rb2 48.43(10) . .
F1 U2 Rb2 47.17(7) . .
O6 U2 Rb2 134.25(9) 1_565 .
O15 U2 Rb2 104.50(8) 2_677 .
O14 U2 Rb2 96.30(8) . .
O5 U2 Rb2 50.74(8) . .
O3 U2 Rb1 133.34(11) . 2_676
O4 U2 Rb1 46.89(10) . 2_676
F1 U2 Rb1 133.73(7) . 2_676
O6 U2 Rb1 57.65(8) 1_565 2_676
O15 U2 Rb1 50.88(8) 2_677 2_676
O14 U2 Rb1 114.94(8) . 2_676
O5 U2 Rb1 91.03(8) . 2_676
Rb2 U2 Rb1 87.206(15) . 2_676
O3 U2 Rb2 127.45(11) . 2_676
O4 U2 Rb2 53.26(11) . 2_676
F1 U2 Rb2 93.13(7) . 2_676
O6 U2 Rb2 58.44(8) 1_565 2_676
O15 U2 Rb2 121.19(8) 2_677 2_676
O14 U2 Rb2 43.47(8) . 2_676
O5 U2 Rb2 134.16(8) . 2_676
Rb2 U2 Rb2 85.193(12) . 2_676
Rb1 U2 Rb2 72.527(11) 2_676 2_676
O9 Rb1 O2 130.17(9) 2_567 .
O9 Rb1 O13 93.27(9) 2_567 .
O2 Rb1 O13 59.80(9) . .
O9 Rb1 O4 134.18(9) 2_567 2_676
O2 Rb1 O4 79.34(9) . 2_676
O13 Rb1 O4 71.05(9) . 2_676
O9 Rb1 O10 50.37(9) 2_567 2_567
O2 Rb1 O10 132.81(9) . 2_567
O13 Rb1 O10 73.06(9) . 2_567
O4 Rb1 O10 83.82(9) 2_676 2_567
O9 Rb1 O2 78.27(9) 2_567 2_666
O2 Rb1 O2 90.52(9) . 2_666
O13 Rb1 O2 132.64(9) . 2_666
O4 Rb1 O2 143.49(9) 2_676 2_666
O10 Rb1 O2 126.06(9) 2_567 2_666
O9 Rb1 O15 103.44(9) 2_567 1_554
O2 Rb1 O15 126.33(9) . 1_554
O13 Rb1 O15 122.80(9) . 1_554
O4 Rb1 O15 58.10(9) 2_676 1_554
O10 Rb1 O15 76.98(9) 2_567 1_554
O2 Rb1 O15 104.40(9) 2_666 1_554
O9 Rb1 O17 94.90(9) 2_567 1_554
O2 Rb1 O17 118.78(9) . 1_554
O13 Rb1 O17 169.15(8) . 1_554
O4 Rb1 O17 98.11(9) 2_676 1_554
O10 Rb1 O17 107.02(9) 2_567 1_554
O2 Rb1 O17 56.42(8) 2_666 1_554
O15 Rb1 O17 48.06(8) 1_554 1_554
O9 Rb1 O8 74.61(9) 2_567 .
O2 Rb1 O8 55.56(8) . .
O13 Rb1 O8 55.70(8) . .
O4 Rb1 O8 121.76(9) 2_676 .
O10 Rb1 O8 100.21(9) 2_567 .
O2 Rb1 O8 77.30(9) 2_666 .
O15 Rb1 O8 177.19(9) 1_554 .
O17 Rb1 O8 133.73(8) 1_554 .
O9 Rb1 O6 151.55(9) 2_567 2_666
O2 Rb1 O6 75.45(8) . 2_666
O13 Rb1 O6 112.90(8) . 2_666
O4 Rb1 O6 52.61(9) 2_676 2_666
O10 Rb1 O6 125.31(9) 2_567 2_666
O2 Rb1 O6 90.93(8) 2_666 2_666
O15 Rb1 O6 53.51(8) 1_554 2_666
O17 Rb1 O6 57.81(8) 1_554 2_666
O8 Rb1 O6 128.98(8) . 2_666
O9 Rb1 P2 24.71(7) 2_567 2_567
O2 Rb1 P2 138.70(7) . 2_567
O13 Rb1 P2 84.32(6) . 2_567
O4 Rb1 P2 109.48(7) 2_676 2_567
O10 Rb1 P2 25.77(7) 2_567 2_567
O2 Rb1 P2 101.27(7) 2_666 2_567
O15 Rb1 P2 89.08(7) 1_554 2_567
O17 Rb1 P2 100.29(6) 1_554 2_567
O8 Rb1 P2 88.38(6) . 2_567
O6 Rb1 P2 142.56(6) 2_666 2_567
O9 Rb1 P4 93.36(7) 2_567 1_554
O2 Rb1 P4 132.63(7) . 1_554
O13 Rb1 P4 147.39(6) . 1_554
O4 Rb1 P4 81.57(7) 2_676 1_554
O10 Rb1 P4 86.98(7) 2_567 1_554
O2 Rb1 P4 79.96(6) 2_666 1_554
O15 Rb1 P4 25.03(6) 1_554 1_554
O17 Rb1 P4 24.78(6) 1_554 1_554
O8 Rb1 P4 155.99(6) . 1_554
O6 Rb1 P4 58.62(6) 2_666 1_554
P2 Rb1 P4 88.58(3) 2_567 1_554
O7 Rb2 F1 124.94(9) 2_666 .
O7 Rb2 O16 63.94(9) 2_666 1_654
F1 Rb2 O16 111.96(9) . 1_654
O7 Rb2 O2 67.69(9) 2_666 .
F1 Rb2 O2 57.28(8) . .
O16 Rb2 O2 86.95(9) 1_654 .
O7 Rb2 O5 151.01(9) 2_666 .
F1 Rb2 O5 53.42(8) . .
O16 Rb2 O5 89.12(9) 1_654 .
O2 Rb2 O5 102.24(9) . .
O7 Rb2 O4 150.48(9) 2_666 .
F1 Rb2 O4 57.88(8) . .
O16 Rb2 O4 145.42(9) 1_654 .
O2 Rb2 O4 107.84(9) . .
O5 Rb2 O4 57.68(9) . .
O7 Rb2 O14 80.70(9) 2_666 2_676
F1 Rb2 O14 122.62(8) . 2_676
O16 Rb2 O14 125.22(9) 1_654 2_676
O2 Rb2 O14 117.71(9) . 2_676
O5 Rb2 O14 126.28(9) . 2_676
O4 Rb2 O14 76.03(9) . 2_676
O7 Rb2 O12 103.95(9) 2_666 2_676
F1 Rb2 O12 129.32(8) . 2_676
O16 Rb2 O12 100.04(9) 1_654 2_676
O2 Rb2 O12 165.60(9) . 2_676
O5 Rb2 O12 90.52(9) . 2_676
O4 Rb2 O12 73.30(9) . 2_676
O14 Rb2 O12 48.09(8) 2_676 2_676
O7 Rb2 O4 87.32(9) 2_666 2_676
F1 Rb2 O4 75.03(8) . 2_676
O16 Rb2 O4 149.42(8) 1_654 2_676
O2 Rb2 O4 71.73(8) . 2_676
O5 Rb2 O4 116.19(9) . 2_676
O4 Rb2 O4 64.32(10) . 2_676
O14 Rb2 O4 53.94(8) 2_676 2_676
O12 Rb2 O4 96.77(8) 2_676 2_676
O7 Rb2 P3 96.40(7) 2_666 2_676
F1 Rb2 P3 125.02(6) . 2_676
O16 Rb2 P3 118.72(7) 1_654 2_676
O2 Rb2 P3 141.15(7) . 2_676
O5 Rb2 P3 106.47(7) . 2_676
O4 Rb2 P3 68.34(7) . 2_676
O14 Rb2 P3 23.86(6) 2_676 2_676
O12 Rb2 P3 25.16(6) 2_676 2_676
O4 Rb2 P3 72.35(6) 2_676 2_676
O7 Rb2 U2 157.02(7) 2_666 .
F1 Rb2 U2 35.22(5) . .
O16 Rb2 U2 127.17(7) 1_654 .
O2 Rb2 U2 91.57(6) . .
O5 Rb2 U2 39.81(6) . .
O4 Rb2 U2 26.24(6) . .
O14 Rb2 U2 101.82(6) 2_676 .
O12 Rb2 U2 94.10(6) 2_676 .
O4 Rb2 U2 76.40(6) 2_676 .
P3 Rb2 U2 94.00(2) 2_676 .
O7 Rb2 P1 19.81(7) 2_666 2_666
F1 Rb2 P1 119.59(6) . 2_666
O16 Rb2 P1 83.75(7) 1_654 2_666
O2 Rb2 P1 66.50(7) . 2_666
O5 Rb2 P1 166.90(7) . 2_666
O4 Rb2 P1 130.71(7) . 2_666
O14 Rb2 P1 66.59(6) 2_676 2_666
O12 Rb2 P1 101.52(7) 2_676 2_666
O4 Rb2 P1 67.90(6) 2_676 2_666
P3 Rb2 P1 86.61(3) 2_676 2_666
U2 Rb2 P1 142.31(2) . 2_666
O6 P1 O8 115.76(19) . .
O6 P1 O7 106.23(19) . .
O8 P1 O7 108.75(19) . .
O6 P1 C1 109.5(2) . .
O8 P1 C1 110.6(2) . .
O7 P1 C1 105.4(2) . .
O6 P1 Rb2 68.57(13) . 2_666
O8 P1 Rb2 122.96(14) . 2_666
O7 P1 Rb2 37.82(13) . 2_666
C1 P1 Rb2 121.21(16) . 2_666
O6 P1 Rb1 55.43(13) . 2_666
O8 P1 Rb1 66.44(13) . 2_666
O7 P1 Rb1 100.30(14) . 2_666
C1 P1 Rb1 153.37(16) . 2_666
Rb2 P1 Rb1 76.46(3) 2_666 2_666
O11 P2 O9 111.5(2) . .
O11 P2 O10 109.4(2) . .
O9 P2 O10 110.7(2) . .
O11 P2 C10 109.1(2) . .
O9 P2 C10 108.7(2) . .
O10 P2 C10 107.4(2) . .
O11 P2 Rb1 122.67(14) . 2_567
O9 P2 Rb1 52.43(14) . 2_567
O10 P2 Rb1 58.57(13) . 2_567
C10 P2 Rb1 128.21(16) . 2_567
O13 P3 O14 116.56(19) . .
O13 P3 O12 109.03(19) . .
O14 P3 O12 106.54(18) . .
O13 P3 C13 109.2(2) . .
O14 P3 C13 108.3(2) . .
O12 P3 C13 106.9(2) . .
O13 P3 Rb2 115.58(13) . 2_676
O14 P3 Rb2 54.02(13) . 2_676
O12 P3 Rb2 55.34(13) . 2_676
C13 P3 Rb2 135.12(16) . 2_676
O17 P4 O15 112.66(19) . .
O17 P4 O16 110.95(19) . .
O15 P4 O16 105.44(19) . .
O17 P4 C22 109.3(2) . .
O15 P4 C22 110.4(2) . .
O16 P4 C22 107.9(2) . .
O17 P4 Rb1 60.07(13) . 1_556
O15 P4 Rb1 58.73(13) . 1_556
O16 P4 Rb1 100.91(14) . 1_556
C22 P4 Rb1 151.12(16) . 1_556
U2 F1 U1 161.05(14) . .
U2 F1 Rb2 97.61(9) . .
U1 F1 Rb2 101.15(10) . .
U1 O2 Rb1 105.77(13) . .
U1 O2 Rb2 112.20(14) . .
Rb1 O2 Rb2 108.45(10) . .
U1 O2 Rb1 112.11(13) . 2_666
Rb1 O2 Rb1 89.48(9) . 2_666
Rb2 O2 Rb1 124.63(11) . 2_666
U2 O4 Rb1 107.53(14) . 2_676
U2 O4 Rb2 105.33(14) . .
Rb1 O4 Rb2 127.00(12) 2_676 .
U2 O4 Rb2 102.71(13) . 2_676
Rb1 O4 Rb2 96.10(9) 2_676 2_676
Rb2 O4 Rb2 115.68(10) . 2_676
U2 O5 Rb2 89.45(10) . .
P1 O6 U2 170.5(2) . 1_545
P1 O6 Rb1 102.74(16) . 2_666
U2 O6 Rb1 86.36(10) 1_545 2_666
P1 O7 Rb2 122.37(17) . 2_666
P1 O8 U1 148.1(2) . .
P1 O8 Rb1 120.30(17) . .
U1 O8 Rb1 89.37(10) . .
P1 O8 Rb1 91.14(14) . 2_666
U1 O8 Rb1 83.28(9) . 2_666
Rb1 O8 Rb1 78.17(7) . 2_666
P2 O9 Rb1 102.86(17) . 2_567
P2 O10 Rb1 95.67(16) . 2_567
P2 O11 U1 148.6(2) . 2_667
P3 O12 Rb2 99.51(15) . 2_676
P3 O13 U1 136.98(19) . .
P3 O13 Rb1 128.32(17) . .
U1 O13 Rb1 91.25(10) . .
P3 O14 U2 142.90(19) . .
P3 O14 Rb2 102.12(15) . 2_676
U2 O14 Rb2 103.72(11) . 2_676
P4 O15 U2 138.2(2) . 2_677
P4 O15 Rb1 96.24(15) . 1_556
U2 O15 Rb1 92.92(10) 2_677 1_556
P4 O16 Rb2 132.63(18) . 1_456
P4 O17 U1 165.8(2) . 2_667
P4 O17 Rb1 95.15(15) . 1_556
U1 O17 Rb1 97.14(11) 2_667 1_556
C6 C1 C2 118.4(5) . .
C6 C1 P1 119.7(4) . .
C2 C1 P1 121.8(4) . .
C3 C2 C1 120.5(5) . .
C3 C2 H2A 119.7 . .
C1 C2 H2A 119.7 . .
C2 C3 C4 121.5(5) . .
C2 C3 H3A 119.2 . .
C4 C3 H3A 119.2 . .
C3 C4 C5 118.2(5) . .
C3 C4 C7 120.6(5) . .
C5 C4 C7 121.2(5) . .
C6 C5 C4 120.4(5) . .
C6 C5 H5A 119.8 . .
C4 C5 H5A 119.8 . .
C5 C6 C1 121.0(5) . .
C5 C6 H6A 119.5 . .
C1 C6 H6A 119.5 . .
C8 C7 C12 117.9(5) . .
C8 C7 C4 120.2(5) . .
C12 C7 C4 121.9(5) . .
C9 C8 C7 121.5(5) . .
C9 C8 H8A 119.2 . .
C7 C8 H8A 119.2 . .
C8 C9 C10 120.1(5) . .
C8 C9 H9A 120.0 . .
C10 C9 H9A 120.0 . .
C11 C10 C9 118.4(5) . .
C11 C10 P2 120.0(4) . .
C9 C10 P2 121.4(4) . .
C12 C11 C10 120.8(5) . .
C12 C11 H11A 119.6 . .
C10 C11 H11A 119.6 . .
C11 C12 C7 121.1(5) . .
C11 C12 H12A 119.5 . .
C7 C12 H12A 119.5 . .
C14 C13 C18 117.9(5) . .
C14 C13 P3 119.7(4) . .
C18 C13 P3 122.4(4) . .
C15 C14 C13 120.1(5) . .
C15 C14 H14A 120.0 . .
C13 C14 H14A 120.0 . .
C16 C15 C14 122.3(5) . .
C16 C15 O1W 112.4(4) . .
C14 C15 O1W 116.1(4) . .
C16 C15 H15A 118.8 . .
C14 C15 H15A 118.8 . .
O1W C15 H15A 31.7 . .
C15 C16 C17 117.3(5) . .
C15 C16 C19 121.2(5) . .
C17 C16 C19 121.5(5) . .
C18 C17 C16 121.2(5) . .
C18 C17 H17A 119.4 . .
C16 C17 H17A 119.4 . .
C17 C18 C13 121.2(5) . .
C17 C18 H18A 119.4 . .
C13 C18 H18A 119.4 . .
C24 C19 C20 118.6(5) . .
C24 C19 C16 119.8(4) . .
C20 C19 C16 121.7(5) . .
C21 C20 C19 120.7(5) . .
C21 C20 H20A 119.7 . .
C19 C20 H20A 119.7 . .
C20 C21 C22 120.6(5) . .
C20 C21 H21A 119.7 . .
C22 C21 H21A 119.7 . .
C21 C22 C23 118.9(5) . .
C21 C22 P4 121.9(4) . .
C23 C22 P4 119.2(4) . .
C24 C23 C22 120.2(4) . .
C24 C23 H23A 119.9 . .
C22 C23 H23A 119.9 . .
C23 C24 C19 121.1(4) . .
C23 C24 O2W 116.4(3) . .
C19 C24 O2W 119.7(3) . .
C23 C24 H24A 119.4 . .
C19 C24 H24A 119.4 . .
O2W C24 H24A 16.9 . .
O1W O1W C15 156.4(4) 2_677 .

loop_
_geom_bond_atom_site_label_1
_geom_bond_atom_site_label_2
_geom_bond_distance
_geom_bond_site_symmetry_2
U1 O1 1.770(3) .
U1 O2 1.799(3) .
U1 O11 2.299(3) 2_667
U1 O17 2.317(3) 2_667
U1 F1 2.334(3) .
U1 O8 2.374(3) .
U1 O13 2.393(3) .
U2 O3 1.774(4) .
U2 O4 1.786(3) .
U2 F1 2.267(3) .
U2 O6 2.323(3) 1_565
U2 O15 2.333(3) 2_677
U2 O14 2.387(3) .
U2 O5 2.495(3) .
Rb1 O9 2.889(3) 2_567
Rb1 O2 2.999(3) .
Rb1 O13 3.020(3) .
Rb1 O4 3.021(3) 2_676
Rb1 O10 3.046(4) 2_567
Rb1 O2 3.064(3) 2_666
Rb1 O15 3.065(3) 1_554
Rb1 O17 3.101(3) 1_554
Rb1 O8 3.113(3) .
Rb1 O6 3.340(3) 2_666
Rb2 O7 2.844(3) 2_666
Rb2 F1 2.883(3) .
Rb2 O16 2.902(3) 1_654
Rb2 O2 3.006(3) .
Rb2 O5 3.017(3) .
Rb2 O4 3.022(3) .
Rb2 O14 3.031(3) 2_676
Rb2 O12 3.054(3) 2_676
Rb2 O4 3.515(4) 2_676
P1 O6 1.508(3) .
P1 O8 1.509(3) .
P1 O7 1.572(3) .
P1 C1 1.778(5) .
P2 O11 1.514(3) .
P2 O9 1.523(4) .
P2 O10 1.552(4) .
P2 C10 1.787(5) .
P3 O13 1.514(3) .
P3 O14 1.515(3) .
P3 O12 1.578(3) .
P3 C13 1.793(5) .
P4 O17 1.500(3) .
P4 O15 1.517(3) .
P4 O16 1.570(3) .
P4 C22 1.795(5) .
O2 Rb1 3.064(3) 2_666
O4 Rb1 3.021(3) 2_676
O4 Rb2 3.515(3) 2_676
O6 U2 2.323(3) 1_545
O6 Rb1 3.340(3) 2_666
O7 Rb2 2.844(3) 2_666
O8 Rb1 3.627(3) 2_666
O9 Rb1 2.889(3) 2_567
O10 Rb1 3.046(3) 2_567
O11 U1 2.299(3) 2_667
O12 Rb2 3.054(3) 2_676
O14 Rb2 3.031(3) 2_676
O15 U2 2.333(3) 2_677
O15 Rb1 3.065(3) 1_556
O16 Rb2 2.902(3) 1_456
O17 U1 2.317(3) 2_667
O17 Rb1 3.101(3) 1_556
C1 C6 1.392(7) .
C1 C2 1.401(7) .
C2 C3 1.378(7) .
C2 H2A 0.9500 .
C3 C4 1.388(7) .
C3 H3A 0.9500 .
C4 C5 1.404(7) .
C4 C7 1.488(7) .
C5 C6 1.389(7) .
C5 H5A 0.9500 .
C6 H6A 0.9500 .
C7 C8 1.394(7) .
C7 C12 1.398(7) .
C8 C9 1.391(7) .
C8 H8A 0.9500 .
C9 C10 1.402(7) .
C9 H9A 0.9500 .
C10 C11 1.400(7) .
C11 C12 1.382(7) .
C11 H11A 0.9500 .
C12 H12A 0.9500 .
C13 C14 1.395(7) .
C13 C18 1.397(7) .
C14 C15 1.388(8) .
C14 H14A 0.9500 .
C15 C16 1.385(7) .
C15 O1W 1.840(7) .
C15 H15A 0.9500 .
C16 C17 1.392(7) .
C16 C19 1.494(7) .
C17 C18 1.381(8) .
C17 H17A 0.9500 .
C18 H18A 0.9500 .
C19 C24 1.390(6) .
C19 C20 1.397(7) .
C20 C21 1.386(7) .
C20 H20A 0.9500 .
C21 C22 1.391(7) .
C21 H21A 0.9500 .
C22 C23 1.402(7) .
C23 C24 1.383(7) .
C23 H23A 0.9500 .
C24 O2W 1.7545 .
C24 H24A 0.9500 .
O1W O1W 1.723(8) 2_677
